data_7058693
loop_
_publ_author_name
'Pog\'any, Luk\'a\<s'
'Brach\<nakov\'a, Barbora'
'Mas\'arov\'a, Petra'
'Moncol, J\'an'
'Pavlik, J\'an'
'G\'al, Miroslav'
'Maz\'ur, Milan'
'Herchel, Radovan'
'Nemec, Ivan'
'\<Salitro\<s, Ivan'

_publ_section_title
;
 Impact of the Schiff base ligand substituents on the solid state and
 solution properties of eleven iron(iii) complexes
;
_journal_issue 35
_journal_name_full 'New Journal of Chemistry'
_journal_page_first 13916
_journal_paper_doi 10.1039/C9NJ03087E
_journal_volume 43
_journal_year 2019
_chemical_formula_moiety 'C23 H29 Cl Fe N3 O4'
_chemical_formula_sum 'C23 H29 Cl Fe N3 O4'
_chemical_formula_weight 502.79
_space_group_crystal_system triclinic
_space_group_IT_number 2
_space_group_name_Hall '-P 1'
_space_group_name_H-M_alt 'P -1'
_symmetry_space_group_name_Hall '-P 1'
_symmetry_space_group_name_H-M 'P -1'
_atom_sites_solution_hydrogens geom
_atom_sites_solution_primary direct
_audit_creation_date 2018-12-11
_audit_creation_method
;
Olex2 1.2
(compiled 2017.08.10 svn.r3458 for OlexSys, GUI svn.r5506)
;
_audit_update_record
;
2019-01-18 deposited with the CCDC.    2019-07-29 downloaded from the CCDC.
;
_cell_angle_alpha 90.162(5)
_cell_angle_beta 91.327(5)
_cell_angle_gamma 107.242(5)
_cell_formula_units_Z 4
_cell_length_a 9.8897(6)
_cell_length_b 10.8138(6)
_cell_length_c 22.2761(13)
_cell_measurement_reflns_used 7225
_cell_measurement_temperature 150
_cell_measurement_theta_max 25.24
_cell_measurement_theta_min 4.14
_cell_volume 2274.5(2)
_computing_cell_refinement CrysAlisPro
_computing_data_collection '(CrysAlisPro; Agilent, 2012)'
_computing_data_reduction CrysAlisPro
_computing_molecular_graphics 'Olex2 (Dolomanov et al., 2009)'
_computing_publication_material 'Olex2 (Dolomanov et al., 2009)'
_computing_structure_refinement 'ShelXL (Sheldrick, 2015)'
_computing_structure_solution 'SIR2011 (Burla et al., 2007)'
_diffrn_ambient_temperature 150
_diffrn_detector_area_resol_mean 8
_diffrn_measured_fraction_theta_full 0.996
_diffrn_measured_fraction_theta_max 0.996
_diffrn_measurement_device_type 'Oxford Diffraction Xcalibur S CCD'
_diffrn_measurement_method '\w scans'
_diffrn_radiation_monochromator graphite
_diffrn_radiation_type MoK\a
_diffrn_radiation_wavelength 0.71073
_diffrn_reflns_av_R_equivalents 0.0325
_diffrn_reflns_av_unetI/netI 0.0496
_diffrn_reflns_Laue_measured_fraction_full 0.996
_diffrn_reflns_Laue_measured_fraction_max 0.996
_diffrn_reflns_limit_h_max 10
_diffrn_reflns_limit_h_min -12
_diffrn_reflns_limit_k_max 13
_diffrn_reflns_limit_k_min -13
_diffrn_reflns_limit_l_max 27
_diffrn_reflns_limit_l_min -27
_diffrn_reflns_number 23677
_diffrn_reflns_point_group_measured_fraction_full 0.996
_diffrn_reflns_point_group_measured_fraction_max 0.996
_diffrn_reflns_theta_full 25.242
_diffrn_reflns_theta_max 26.372
_diffrn_reflns_theta_min 3.040
_diffrn_source 'fine-focus sealed tube'
_exptl_absorpt_coefficient_mu 0.816
_exptl_absorpt_correction_T_max 0.881
_exptl_absorpt_correction_T_min 0.760
_exptl_absorpt_correction_type multi-scan
_exptl_absorpt_process_details 'CrysAlis Pro, Rigaku Oxford Diffraction Ltd.'
_exptl_crystal_colour 'dark red'
_exptl_crystal_colour_modifier dark
_exptl_crystal_colour_primary red
_exptl_crystal_density_diffrn 1.468
_exptl_crystal_description prism
_exptl_crystal_F_000 1052
_exptl_crystal_size_max 0.31
_exptl_crystal_size_mid 0.22
_exptl_crystal_size_min 0.2
_refine_diff_density_max 1.024
_refine_diff_density_min -0.876
_refine_diff_density_rms 0.075
_refine_ls_extinction_method none
_refine_ls_goodness_of_fit_ref 0.995
_refine_ls_hydrogen_treatment constr
_refine_ls_matrix_type full
_refine_ls_number_parameters 584
_refine_ls_number_reflns 9274
_refine_ls_number_restraints 433
_refine_ls_restrained_S_all 0.988
_refine_ls_R_factor_all 0.0735
_refine_ls_R_factor_gt 0.0500
_refine_ls_shift/su_max 0.009
_refine_ls_shift/su_mean 0.000
_refine_ls_structure_factor_coef Fsqd
_refine_ls_weighting_details 'w=1/[\s^2^(Fo^2^)+(0.0586P)^2^+2.7086P] where P=(Fo^2^+2Fc^2^)/3'
_refine_ls_weighting_scheme calc
_refine_ls_wR_factor_gt 0.1185
_refine_ls_wR_factor_ref 0.1258
_reflns_Friedel_coverage 0.000
_reflns_number_gt 6642
_reflns_number_total 9274
_reflns_threshold_expression 'I > 2\s(I)'
_cod_data_source_file c9nj03087e4.cif
_cod_data_source_block 5_150K
_cod_depositor_comments 'Adding full bibliography for 7058691--7058703.cif.'
_cod_database_code 7058693
_shelx_shelxl_version_number 2018/3
_shelx_space_group_comment
;
The symmetry employed for this shelxl refinement is uniquely defined
by the following loop, which should always be used as a source of
symmetry information in preference to the above space-group names.
They are only intended as comments.
;
_shelx_estimated_absorpt_t_max 0.854
_shelx_estimated_absorpt_t_min 0.786
_olex2_refinement_description
;
1. Fixed Uiso
 At 1.2 times of:
  All C(H) groups, All C(H,H) groups, All N(H) groups
 At 1.5 times of:
  All C(H,H,H) groups
2. Restrained distances
 C30A-N4A \\sim C30B-N4B \\sim C36-N6
 with sigma of 0.001
 N4A-C31A \\sim N4B-C31B \\sim N6-C35A \\sim N6-C35B
 with sigma of 0.001
 C31A-C32A \\sim C31B-C32B \\sim C33A-C34A \\sim C34A-C35A \\sim C33B-C34B
\\sim C34B-C35B
 with sigma of 0.001
 N5A-C32A \\sim N5A-C33A \\sim N5B-C32B \\sim N5B-C33B
 with sigma of 0.001
 C29A-N4A \\sim C29B-N4B
 with sigma of 0.02
 C30A-C31A \\sim C30B-C31B \\sim C36-C35A \\sim C36-C35B
 with sigma of 0.02
 N4A-C32A \\sim N4B-C32B
 with sigma of 0.02
 C31A-N5A \\sim C31B-N5B
 with sigma of 0.02
 C32A-C33A \\sim C32B-C33B
 with sigma of 0.02
 N5A-C34A \\sim N5B-C34B
 with sigma of 0.02
 C33A-C35A \\sim C33B-C35B
 with sigma of 0.02
 N6-C34A \\sim N6-C34B
 with sigma of 0.02
 C2A-O3A \\sim C2B-O3B
 with sigma of 0.02
 O7-C45 \\sim O8A-C47A \\sim O8B-C47B \\sim O3A-C22A \\sim O3B-C22B
 with sigma of 0.001
 C45-C46 \\sim C47A-C48A \\sim C47B-C48B \\sim C22A-C23A \\sim C22B-C23B
 with sigma of 0.001
 C41-C45 \\sim C25A-C47A \\sim C25B-C47B \\sim C2A-C22A \\sim C2B-C22B
 with sigma of 0.02
 O7-C46 \\sim O8A-C48A \\sim O8B-C48B \\sim O3A-C23A \\sim O3B-C23B
 with sigma of 0.02
 C6A-C7 \\sim C6B-C7
 with sigma of 0.001
3. Uiso/Uaniso restraints and constraints
Uanis(O5A) = Uanis(O5B) = Uanis(O6)
Uanis(O8A) = Uanis(O8B)
Uanis(C47A) = Uanis(C47B)
Uanis(C48A) = Uanis(C48B)
Uanis(C30A) = Uanis(C30B)
Uanis(C24A) = Uanis(C24B)
Uanis(C25A) = Uanis(C25B)
Uanis(C26A) = Uanis(C26B)
Uanis(C27A) = Uanis(C27B)
Uanis(C28A) = Uanis(C28B)
Uanis(C29A) = Uanis(C29B)
Uanis(C1A) = Uanis(C1B) = Uanis(C6A) = Uanis(C6B)
Uanis(C2A) = Uanis(C2B)
Uanis(C3A) = Uanis(C3B)
Uanis(C4A) = Uanis(C4B)
Uanis(C5A) = Uanis(C5B)
Uanis(C34A) = Uanis(C34B)
4. Rigid body (RIGU) restrains
 C6A, C1A, C2A, C3A, C4A, C5A, O3A, C22A, C23A, C6B, C1B, C2B, C3B, C4B, C5B,
 O3B, C22B, C23B, O5A, C24A, C25A, C26A, C27A, C28A, C29A, O8A, C30A, N4A, N5A,
 C31A, C32A, C33A, C34A, C35A, C47A, C48A, O5B, C24B, C25B, C26B, C27B, C28B,
 C29B, O8B, C30B, N4B, N5B, C31B, C32B, C33B, C34B, C35B, C47B, C48B
 with sigma for 1-2 distances of 0.004 and sigma for 1-3 distances of 0.004
5. Others
 Sof(H7B)=Sof(C6B)=Sof(C1B)=Sof(C2B)=Sof(C3B)=Sof(H3B)=Sof(C4B)=Sof(H4B)=
 Sof(C5B)=Sof(H5BA)=Sof(O3B)=Sof(C22B)=Sof(H22C)=Sof(H22D)=Sof(C23B)=Sof(H23D)=
 Sof(H23E)=Sof(H23F)=1-FVAR(1)
 Sof(H7A)=Sof(C6A)=Sof(C1A)=Sof(C2A)=Sof(C3A)=Sof(H3A)=Sof(C4A)=Sof(H4A)=
 Sof(C5A)=Sof(H5AA)=Sof(O3A)=Sof(C22A)=Sof(H22A)=Sof(H22B)=Sof(C23A)=Sof(H23A)=
 Sof(H23B)=Sof(H23C)=FVAR(1)
 Sof(O5B)=Sof(C24B)=Sof(C25B)=Sof(C26B)=Sof(H26B)=Sof(C27B)=Sof(H27B)=
 Sof(C28B)=Sof(H28B)=Sof(C29B)=Sof(O8B)=Sof(C30B)=Sof(H30B)=Sof(N4B)=Sof(N5B)=
 Sof(H5B)=Sof(C31B)=Sof(H31C)=Sof(H31D)=Sof(C32B)=Sof(H32C)=Sof(H32D)=Sof(C33B)=
 Sof(H33C)=Sof(H33D)=Sof(C34B)=Sof(H34C)=Sof(H34D)=Sof(C35B)=Sof(H35C)=
 Sof(H35D)=Sof(C47B)=Sof(H47C)=Sof(H47D)=Sof(C48B)=Sof(H48D)=Sof(H48E)=
 Sof(H48F)=1-FVAR(2)
 Sof(O5A)=Sof(C24A)=Sof(C25A)=Sof(C26A)=Sof(H26A)=Sof(C27A)=Sof(H27A)=
 Sof(C28A)=Sof(H28A)=Sof(C29A)=Sof(O8A)=Sof(C30A)=Sof(H30A)=Sof(N4A)=Sof(N5A)=
 Sof(H5A)=Sof(C31A)=Sof(H31A)=Sof(H31B)=Sof(C32A)=Sof(H32A)=Sof(H32B)=Sof(C33A)=
 Sof(H33A)=Sof(H33B)=Sof(C34A)=Sof(H34A)=Sof(H34B)=Sof(C35A)=Sof(H35A)=
 Sof(H35B)=Sof(C47A)=Sof(H47A)=Sof(H47B)=Sof(C48A)=Sof(H48A)=Sof(H48B)=
 Sof(H48C)=FVAR(2)
6.a Free rotating group:
 O5A(C24A,C25A,C26A,C27A,C28A,C29A,O8A,C30A,N4A,N5A,C31A,C32A,C33A,C34A,C35A,
 C47A,C48A), O5B(C24B,C25B,C26B,C27B,C28B,C29B,O8B,C30B,N4B,N5B,C31B,C32B,C33B,
 C34B,C35B,C47B,C48B)
6.b Ternary CH refined with riding coordinates:
 N2(H2), N5A(H5A), N5B(H5B)
6.c Secondary CH2 refined with riding coordinates:
 C8(H8A,H8B), C9(H9A,H9B), C10(H10A,H10B), C11(H11A,H11B), C12(H12A,H12B),
 C20(H20A,H20B), C45(H45A,H45B), C22A(H22A,H22B), C22B(H22C,H22D), C31A(H31A,
 H31B), C32A(H32A,H32B), C33A(H33A,H33B), C34A(H34A,H34B), C35A(H35A,H35B),
 C47A(H47A,H47B), C31B(H31C,H31D), C32B(H32C,H32D), C33B(H33C,H33D), C34B(H34C,
 H34D), C35B(H35C,H35D), C47B(H47C,H47D)
6.d Me refined with riding coordinates:
 C23A(H23A,H23B,H23C), C23B(H23D,H23E,H23F), C48A(H48A,H48B,H48C), C48B(H48D,
 H48E,H48F)
6.e Aromatic/amide H refined with riding coordinates:
 C7(H7A), C7(H7B), C13(H13), C15(H15), C16(H16), C17(H17), C36(H36), C38(H38),
 C39(H39), C40(H40), C3A(H3A), C4A(H4A), C5A(H5AA), C3B(H3B), C4B(H4B),
 C5B(H5BA), C26A(H26A), C27A(H27A), C28A(H28A), C30A(H30A), C26B(H26B),
 C27B(H27B), C28B(H28B), C30B(H30B)
6.f Fitted hexagon refined as free rotating group:
 C6A(C1A,C2A,C3A,C4A,C5A), C6B(C1B,C2B,C3B,C4B,C5B)
6.g Idealised Me refined as rotating group:
 C21(H21A,H21B,H21C), C46(H46A,H46B,H46C)
;
_olex2_submission_special_instructions 'No special instructions were received'

loop_
_space_group_symop_operation_xyz
'x, y, z'
'-x, -y, -z'

loop_
_atom_site_label
_atom_site_type_symbol
_atom_site_fract_x
_atom_site_fract_y
_atom_site_fract_z
_atom_site_U_iso_or_equiv
_atom_site_adp_type
_atom_site_occupancy
_atom_site_site_symmetry_order
_atom_site_calc_flag
_atom_site_refinement_flags_posn
_atom_site_refinement_flags_adp
_atom_site_refinement_flags_occupancy
_atom_site_disorder_assembly
_atom_site_disorder_group
Fe1 Fe 0.97928(4) 0.86822(4) 0.33029(2) 0.02273(12) Uani 1 1 d . . . . .
Fe2 Fe 0.99318(4) 0.37156(4) 0.17054(2) 0.01891(12) Uani 1 1 d . . . . .
Cl1 Cl 1.12495(9) 0.72550(8) 0.33124(4) 0.0363(2) Uani 1 1 d . . . . .
Cl2 Cl 1.13802(9) 0.22953(8) 0.17058(4) 0.03056(19) Uani 1 1 d . . . . .
C7 C 0.7539(3) 0.6540(3) 0.26715(14) 0.0249(7) Uani 1 1 d D . . . .
H7A H 0.704285 0.614141 0.231762 0.030 Uiso 0.481(6) 1 calc R . P A 1
H7B H 0.707890 0.611093 0.231679 0.030 Uiso 0.519(6) 1 calc R . P A 2
C8 C 0.8749(3) 0.8239(3) 0.20275(14) 0.0296(7) Uani 1 1 d . . . . .
H8A H 0.831561 0.895235 0.198723 0.036 Uiso 1 1 calc R . . . .
H8B H 0.834453 0.758966 0.170713 0.036 Uiso 1 1 calc R . . . .
C9 C 1.0339(4) 0.8757(3) 0.19744(15) 0.0336(8) Uani 1 1 d . . . . .
H9A H 1.075449 0.802993 0.195810 0.040 Uiso 1 1 calc R . . . .
H9B H 1.057605 0.926255 0.160149 0.040 Uiso 1 1 calc R . . . .
C10 C 1.2487(3) 0.9982(3) 0.25247(17) 0.0343(8) Uani 1 1 d . . . . .
H10A H 1.283966 1.039660 0.214005 0.041 Uiso 1 1 calc R . . . .
H10B H 1.279821 0.919551 0.256359 0.041 Uiso 1 1 calc R . . . .
C11 C 1.3149(3) 1.0909(3) 0.30364(17) 0.0370(9) Uani 1 1 d . . . . .
H11A H 1.283144 1.169093 0.299441 0.044 Uiso 1 1 calc R . . . .
H11B H 1.418991 1.118202 0.299325 0.044 Uiso 1 1 calc R . . . .
C12 C 1.2818(3) 1.0383(3) 0.36698(16) 0.0323(8) Uani 1 1 d . . . . .
H12A H 1.306443 0.956373 0.371222 0.039 Uiso 1 1 calc R . . . .
H12B H 1.339448 1.101332 0.396768 0.039 Uiso 1 1 calc R . . . .
C13 C 1.0951(3) 1.0844(3) 0.41835(15) 0.0295(8) Uani 1 1 d . . . . .
H13 H 1.168542 1.139609 0.442774 0.035 Uiso 1 1 calc R . . . .
C14 C 0.9520(3) 1.0855(3) 0.42912(14) 0.0269(7) Uani 1 1 d . . . . .
C15 C 0.9254(4) 1.1445(4) 0.48236(15) 0.0377(9) Uani 1 1 d . . . . .
H15 H 1.000564 1.179705 0.510608 0.045 Uiso 1 1 calc R . . . .
C16 C 0.7934(4) 1.1513(4) 0.49362(15) 0.0400(9) Uani 1 1 d . . . . .
H16 H 0.776393 1.191862 0.529370 0.048 Uiso 1 1 calc R . . . .
C17 C 0.6841(4) 1.0990(3) 0.45277(15) 0.0322(8) Uani 1 1 d . . . . .
H17 H 0.591315 1.101630 0.461291 0.039 Uiso 1 1 calc R . . . .
C18 C 0.7075(3) 1.0427(3) 0.39941(13) 0.0232(7) Uani 1 1 d . . . . .
C19 C 0.8435(3) 1.0366(3) 0.38549(13) 0.0197(6) Uani 1 1 d . . . . .
C20 C 0.5551(4) 0.8580(3) 0.34866(18) 0.0372(9) Uani 1 1 d . . . . .
H20A H 0.635801 0.835811 0.330884 0.045 Uiso 1 1 calc R . . . .
H20B H 0.474853 0.833518 0.319210 0.045 Uiso 1 1 calc R . . . .
C21 C 0.5134(5) 0.7813(4) 0.4047(2) 0.0601(13) Uani 1 1 d . . . . .
H21A H 0.594529 0.800487 0.432931 0.090 Uiso 1 1 calc GR . . . .
H21B H 0.483402 0.688660 0.394628 0.090 Uiso 1 1 calc GR . . . .
H21C H 0.435061 0.804416 0.423066 0.090 Uiso 1 1 calc GR . . . .
C36 C 1.1018(3) 0.5842(3) 0.08221(12) 0.0273(7) Uani 1 1 d D . . . .
H36 H 1.173816 0.638529 0.058493 0.033 Uiso 1 1 calc R . . . .
C37 C 0.9587(3) 0.5868(3) 0.07034(14) 0.0212(6) Uani 1 1 d . . . . .
C38 C 0.9301(4) 0.6463(3) 0.01750(15) 0.0298(7) Uani 1 1 d . . . . .
H38 H 1.003894 0.681630 -0.009740 0.036 Uiso 1 1 calc R . . . .
C39 C 0.7967(4) 0.6536(3) 0.00514(15) 0.0322(8) Uani 1 1 d . . . . .
H39 H 0.777537 0.693964 -0.030555 0.039 Uiso 1 1 calc R . . . .
C40 C 0.6891(3) 0.6016(3) 0.04516(14) 0.0259(7) Uani 1 1 d . . . . .
H40 H 0.595864 0.604750 0.035982 0.031 Uiso 1 1 calc R . . . .
C41 C 0.7156(3) 0.5452(3) 0.09811(13) 0.0196(6) Uani 1 1 d D . . . .
C42 C 0.8524(3) 0.5383(3) 0.11302(13) 0.0179(6) Uani 1 1 d . . . . .
C45 C 0.5654(3) 0.36458(17) 0.14863(12) 0.0258(7) Uani 1 1 d D . . . .
H45A H 0.488694 0.343024 0.178090 0.031 Uiso 1 1 calc R . . . .
H45B H 0.647604 0.342506 0.166714 0.031 Uiso 1 1 calc R . . . .
C46 C 0.5161(4) 0.2836(3) 0.09309(13) 0.0367(8) Uani 1 1 d D . . . .
H46A H 0.438680 0.308809 0.073457 0.055 Uiso 1 1 calc GR . . . .
H46B H 0.482484 0.192017 0.103995 0.055 Uiso 1 1 calc GR . . . .
H46C H 0.594836 0.297072 0.065521 0.055 Uiso 1 1 calc GR . . . .
N1 N 0.8464(3) 0.7647(3) 0.26156(11) 0.0242(6) Uani 1 1 d . . . . .
N2 N 1.0921(3) 0.9594(3) 0.25050(12) 0.0282(6) Uani 1 1 d . . . . .
H2 H 1.065610 1.040921 0.244265 0.034 Uiso 1 1 calc R . . . .
N3 N 1.1315(3) 1.0151(2) 0.37853(12) 0.0270(6) Uani 1 1 d . . . . .
N6 N 1.14065(15) 0.5152(2) 0.12185(11) 0.0233(6) Uani 1 1 d D . . . .
O1 O 0.8577(2) 0.7589(2) 0.38682(9) 0.0270(5) Uani 1 1 d . . . . .
O2 O 0.8665(2) 0.99062(19) 0.33302(8) 0.0190(4) Uani 1 1 d . . . . .
O4 O 0.5944(2) 0.9958(2) 0.35928(10) 0.0263(5) Uani 1 1 d . . . . .
O6 O 0.8792(2) 0.49340(18) 0.16553(8) 0.0175(3) Uani 1 1 d . . . . .
O7 O 0.6053(2) 0.50115(17) 0.13744(9) 0.0225(5) Uani 1 1 d D . . . .
C6A C 0.7184(16) 0.5839(11) 0.3233(3) 0.0265(8) Uani 0.481(6) 1 d D U P A 1
C1A C 0.7829(10) 0.6371(7) 0.3774(4) 0.0265(8) Uani 0.481(6) 1 d G U P A 1
C2A C 0.7607(8) 0.5629(7) 0.4291(3) 0.0303(17) Uani 0.481(6) 1 d DG U P A 1
C3A C 0.6741(8) 0.4355(7) 0.4268(2) 0.045(2) Uani 0.481(6) 1 d G U P A 1
H3A H 0.658943 0.384783 0.462118 0.054 Uiso 0.481(6) 1 calc R . P A 1
C4A C 0.6096(10) 0.3823(7) 0.3727(3) 0.048(3) Uani 0.481(6) 1 d G U P A 1
H4A H 0.550368 0.295296 0.371064 0.058 Uiso 0.481(6) 1 calc R . P A 1
C5A C 0.6318(16) 0.4566(11) 0.3210(2) 0.0383(15) Uani 0.481(6) 1 d G U P A 1
H5AA H 0.587674 0.420232 0.283997 0.046 Uiso 0.481(6) 1 calc R . P A 1
O3A O 0.8293(8) 0.6257(5) 0.4785(2) 0.0347(15) Uani 0.481(6) 1 d D U P A 1
C22A C 0.8146(9) 0.5602(11) 0.5349(3) 0.040(3) Uani 0.481(6) 1 d D U P A 1
H22A H 0.895467 0.603878 0.562074 0.047 Uiso 0.481(6) 1 calc R . P A 1
H22B H 0.815735 0.469823 0.528574 0.047 Uiso 0.481(6) 1 calc R . P A 1
C23A C 0.6787(9) 0.5601(9) 0.5634(4) 0.058(3) Uani 0.481(6) 1 d D U P A 1
H23A H 0.670355 0.515038 0.601885 0.087 Uiso 0.481(6) 1 calc R . P A 1
H23B H 0.678332 0.649591 0.570225 0.087 Uiso 0.481(6) 1 calc R . P A 1
H23C H 0.598724 0.515746 0.536778 0.087 Uiso 0.481(6) 1 calc R . P A 1
C6B C 0.7145(14) 0.5893(10) 0.3244(3) 0.0265(8) Uani 0.519(6) 1 d D U P A 2
C1B C 0.7600(9) 0.6404(6) 0.3812(4) 0.0265(8) Uani 0.519(6) 1 d G U P A 2
C2B C 0.7068(7) 0.5698(6) 0.4320(2) 0.0303(17) Uani 0.519(6) 1 d DG U P A 2
C3B C 0.6082(7) 0.4482(6) 0.4259(2) 0.045(2) Uani 0.519(6) 1 d G U P A 2
H3B H 0.571847 0.399954 0.460623 0.054 Uiso 0.519(6) 1 calc R . P A 2
C4B C 0.5627(9) 0.3971(7) 0.3691(3) 0.048(3) Uani 0.519(6) 1 d G U P A 2
H4B H 0.495300 0.313971 0.364960 0.058 Uiso 0.519(6) 1 calc R . P A 2
C5B C 0.6159(14) 0.4677(10) 0.31833(18) 0.0383(15) Uani 0.519(6) 1 d G U P A 2
H5BA H 0.584793 0.432754 0.279497 0.046 Uiso 0.519(6) 1 calc R . P A 2
O3B O 0.7499(6) 0.6262(5) 0.4882(2) 0.0281(12) Uani 0.519(6) 1 d D U P A 2
C22B C 0.7578(9) 0.5452(8) 0.5382(3) 0.034(2) Uani 0.519(6) 1 d D U P A 2
H22C H 0.666910 0.475554 0.540977 0.041 Uiso 0.519(6) 1 calc R . P A 2
H22D H 0.772401 0.597333 0.575717 0.041 Uiso 0.519(6) 1 calc R . P A 2
C23B C 0.8760(8) 0.4859(7) 0.5323(4) 0.052(2) Uani 0.519(6) 1 d D U P A 2
H23D H 0.878133 0.431388 0.567194 0.077 Uiso 0.519(6) 1 calc R . P A 2
H23E H 0.860866 0.432920 0.495615 0.077 Uiso 0.519(6) 1 calc R . P A 2
H23F H 0.966300 0.554632 0.530336 0.077 Uiso 0.519(6) 1 calc R . P A 2
O5A O 0.87314(14) 0.24768(17) 0.12320(8) 0.0175(3) Uani 0.4778(19) 1 d . U P B 1
C24A C 0.77137(17) 0.14396(17) 0.13670(8) 0.0169(9) Uani 0.4778(19) 1 d G U P B 1
C25A C 0.7038(2) 0.05768(18) 0.08969(9) 0.0229(11) Uani 0.4778(19) 1 d DG U P B 1
C26A C 0.5983(2) -0.05276(18) 0.10110(11) 0.0337(12) Uani 0.4778(19) 1 d G U P B 1
H26A H 0.554806 -0.109133 0.068786 0.040 Uiso 0.4778(19) 1 calc R . P B 1
C27A C 0.5531(3) -0.08439(19) 0.15928(12) 0.0327(12) Uani 0.4778(19) 1 d G U P B 1
H27A H 0.481544 -0.162947 0.167058 0.039 Uiso 0.4778(19) 1 calc R . P B 1
C28A C 0.6127(3) -0.0014(2) 0.20442(11) 0.0301(11) Uani 0.4778(19) 1 d G U P B 1
H28A H 0.579185 -0.022278 0.243850 0.036 Uiso 0.4778(19) 1 calc R . P B 1
C29A C 0.7225(2) 0.11473(19) 0.19615(9) 0.0182(11) Uani 0.4778(19) 1 d DG U P B 1
O8A O 0.7497(2) 0.0837(2) 0.03154(9) 0.0282(8) Uani 0.4778(19) 1 d DG U P B 1
C30A C 0.7783(2) 0.2017(2) 0.24596(9) 0.0196(11) Uani 0.4778(19) 1 d DG U P B 1
H30A H 0.726557 0.185486 0.281974 0.024 Uiso 0.4778(19) 1 calc R . P B 1
N4A N 0.8906(2) 0.2986(2) 0.24658(9) 0.0218(15) Uani 0.4778(19) 1 d DG U P B 1
N5A N 1.1404(2) 0.4879(2) 0.24484(12) 0.0155(14) Uani 0.4778(19) 1 d DG U P B 1
H5A H 1.112256 0.568551 0.250550 0.019 Uiso 0.4778(19) 1 calc R . P B 1
C31A C 0.9427(3) 0.3662(3) 0.30373(9) 0.0211(16) Uani 0.4778(19) 1 d DG U P B 1
H31A H 0.913614 0.306526 0.337875 0.025 Uiso 0.4778(19) 1 calc R . P B 1
H31B H 0.904402 0.440192 0.309147 0.025 Uiso 0.4778(19) 1 calc R . P B 1
C32A C 1.1023(3) 0.4131(3) 0.30028(10) 0.0217(16) Uani 0.4778(19) 1 d DG U P B 1
H32A H 1.143206 0.468200 0.335671 0.026 Uiso 0.4778(19) 1 calc R . P B 1
H32B H 1.140669 0.338247 0.300045 0.026 Uiso 0.4778(19) 1 calc R . P B 1
C33A C 1.2954(2) 0.5302(3) 0.23898(14) 0.0224(18) Uani 0.4778(19) 1 d DG U P B 1
H33A H 1.328815 0.452630 0.237074 0.027 Uiso 0.4778(19) 1 calc R . P B 1
H33B H 1.338732 0.580226 0.275439 0.027 Uiso 0.4778(19) 1 calc R . P B 1
C34A C 1.34675(17) 0.6124(3) 0.18450(16) 0.0257(14) Uani 0.4778(19) 1 d DG U P B 1
H34A H 1.313928 0.690304 0.186309 0.031 Uiso 0.4778(19) 1 calc R . P B 1
H34B H 1.451593 0.641548 0.185614 0.031 Uiso 0.4778(19) 1 calc R . P B 1
C35A C 1.29524(13) 0.5414(3) 0.12584(14) 0.024(2) Uani 0.4778(19) 1 d DG U P B 1
H35A H 1.340162 0.595196 0.091656 0.029 Uiso 0.4778(19) 1 calc R . P B 1
H35B H 1.319977 0.459219 0.124662 0.029 Uiso 0.4778(19) 1 calc R . P B 1
C47A C 0.7076(3) -0.0154(3) -0.01389(10) 0.0330(11) Uani 0.4778(19) 1 d DG U P B 1
H47A H 0.603623 -0.041141 -0.020654 0.040 Uiso 0.4778(19) 1 calc R . P B 1
H47B H 0.734769 -0.092721 -0.001355 0.040 Uiso 0.4778(19) 1 calc R . P B 1
C48A C 0.7814(4) 0.0390(4) -0.07026(9) 0.0480(14) Uani 0.4778(19) 1 d DG U P B 1
H48A H 0.754744 -0.026540 -0.102328 0.072 Uiso 0.4778(19) 1 calc R . P B 1
H48B H 0.753475 0.115314 -0.082252 0.072 Uiso 0.4778(19) 1 calc R . P B 1
H48C H 0.884075 0.063949 -0.063033 0.072 Uiso 0.4778(19) 1 calc R . P B 1
O5B O 0.86024(13) 0.26190(15) 0.11152(7) 0.0175(3) Uani 0.5222(19) 1 d . U P B 2
C24B C 0.76521(16) 0.14863(15) 0.11439(8) 0.0169(9) Uani 0.5222(19) 1 d G U P B 2
C25B C 0.71189(19) 0.08177(17) 0.06003(8) 0.0229(11) Uani 0.5222(19) 1 d DG U P B 2
C26B C 0.6140(2) -0.03723(18) 0.06019(10) 0.0337(12) Uani 0.5222(19) 1 d G U P B 2
H26B H 0.580097 -0.080142 0.023122 0.040 Uiso 0.5222(19) 1 calc R . P B 2
C27B C 0.5629(2) -0.09699(17) 0.11373(11) 0.0327(12) Uani 0.5222(19) 1 d G U P B 2
H27B H 0.496867 -0.181184 0.113546 0.039 Uiso 0.5222(19) 1 calc R . P B 2
C28B C 0.6087(2) -0.03317(18) 0.16591(10) 0.0301(11) Uani 0.5222(19) 1 d G U P B 2
H28B H 0.570992 -0.073361 0.202234 0.036 Uiso 0.5222(19) 1 calc R . P B 2
C29B C 0.7098(2) 0.09028(17) 0.16935(8) 0.0182(11) Uani 0.5222(19) 1 d DG U P B 2
O8B O 0.7643(2) 0.1363(2) 0.00600(7) 0.0282(8) Uani 0.5222(19) 1 d DG U P B 2
C30B C 0.7507(2) 0.1555(2) 0.22638(8) 0.0196(11) Uani 0.5222(19) 1 d DG U P B 2
H30B H 0.697446 0.117224 0.260071 0.024 Uiso 0.5222(19) 1 calc R . P B 2
N4B N 0.8517(2) 0.2600(2) 0.23610(7) 0.0172(12) Uani 0.5222(19) 1 d DG U P B 2
N5B N 1.0980(2) 0.4518(2) 0.25376(10) 0.0167(13) Uani 0.5222(19) 1 d DG U P B 2
H5B H 1.071788 0.533080 0.260808 0.020 Uiso 0.5222(19) 1 calc R . P B 2
C31B C 0.8817(3) 0.3166(3) 0.29684(8) 0.0206(14) Uani 0.5222(19) 1 d DG U P B 2
H31C H 0.841917 0.250117 0.327326 0.025 Uiso 0.5222(19) 1 calc R . P B 2
H31D H 0.839136 0.388032 0.301497 0.025 Uiso 0.5222(19) 1 calc R . P B 2
C32B C 1.0411(3) 0.3670(3) 0.30457(8) 0.0210(15) Uani 0.5222(19) 1 d DG U P B 2
H32C H 1.066529 0.416110 0.342824 0.025 Uiso 0.5222(19) 1 calc R . P B 2
H32D H 1.081862 0.293741 0.305689 0.025 Uiso 0.5222(19) 1 calc R . P B 2
C33B C 1.2540(2) 0.4909(3) 0.25493(12) 0.0232(16) Uani 0.5222(19) 1 d DG U P B 2
H33C H 1.285283 0.412432 0.251025 0.028 Uiso 0.5222(19) 1 calc R . P B 2
H33D H 1.289225 0.531532 0.294391 0.028 Uiso 0.5222(19) 1 calc R . P B 2
C34B C 1.32004(19) 0.5844(2) 0.20596(14) 0.0257(14) Uani 0.5222(19) 1 d DG U P B 2
H34C H 1.288944 0.662769 0.210771 0.031 Uiso 0.5222(19) 1 calc R . P B 2
H34D H 1.424025 0.611066 0.212709 0.031 Uiso 0.5222(19) 1 calc R . P B 2
C35B C 1.28907(14) 0.5380(2) 0.14158(13) 0.034(2) Uani 0.5222(19) 1 d DG U P B 2
H35C H 1.350452 0.603125 0.115032 0.041 Uiso 0.5222(19) 1 calc R . P B 2
H35D H 1.314130 0.456451 0.136773 0.041 Uiso 0.5222(19) 1 calc R . P B 2
C47B C 0.7896(3) 0.0586(3) -0.04234(8) 0.0330(11) Uani 0.5222(19) 1 d DG U P B 2
H47C H 0.814725 0.112469 -0.078624 0.040 Uiso 0.5222(19) 1 calc R . P B 2
H47D H 0.702073 -0.012452 -0.051748 0.040 Uiso 0.5222(19) 1 calc R . P B 2
C48B C 0.9072(3) 0.0028(3) -0.02600(11) 0.0480(14) Uani 0.5222(19) 1 d DG U P B 2
H48D H 0.922579 -0.049759 -0.059587 0.072 Uiso 0.5222(19) 1 calc R . P B 2
H48E H 0.994127 0.073210 -0.017287 0.072 Uiso 0.5222(19) 1 calc R . P B 2
H48F H 0.881621 -0.051548 0.009554 0.072 Uiso 0.5222(19) 1 calc R . P B 2

loop_
_atom_site_aniso_label
_atom_site_aniso_U_11
_atom_site_aniso_U_22
_atom_site_aniso_U_33
_atom_site_aniso_U_23
_atom_site_aniso_U_13
_atom_site_aniso_U_12
Fe1 0.0203(2) 0.0251(2) 0.0240(3) -0.01123(19) -0.00384(18) 0.00907(19)
Fe2 0.0224(2) 0.0223(2) 0.0146(2) 0.00078(17) -0.00038(17) 0.01057(18)
Cl1 0.0334(5) 0.0330(5) 0.0482(5) -0.0180(4) -0.0104(4) 0.0194(4)
Cl2 0.0386(5) 0.0312(4) 0.0299(4) 0.0006(3) 0.0017(3) 0.0227(4)
C7 0.0204(16) 0.0293(18) 0.0280(17) -0.0123(14) -0.0050(13) 0.0122(14)
C8 0.0334(19) 0.0330(19) 0.0230(17) -0.0081(14) -0.0006(14) 0.0111(15)
C9 0.040(2) 0.036(2) 0.0265(18) -0.0094(15) 0.0051(15) 0.0146(16)
C10 0.0231(17) 0.0336(19) 0.049(2) -0.0033(17) 0.0067(15) 0.0128(15)
C11 0.0206(17) 0.0323(19) 0.059(2) -0.0040(18) 0.0007(16) 0.0086(15)
C12 0.0191(16) 0.0285(18) 0.050(2) -0.0095(16) -0.0083(15) 0.0085(14)
C13 0.0304(18) 0.0273(17) 0.0327(19) -0.0116(15) -0.0146(15) 0.0126(14)
C14 0.0355(19) 0.0279(17) 0.0222(17) -0.0051(13) -0.0069(14) 0.0178(15)
C15 0.052(2) 0.044(2) 0.0252(18) -0.0150(16) -0.0137(16) 0.0291(19)
C16 0.066(3) 0.049(2) 0.0200(18) -0.0058(16) 0.0026(17) 0.041(2)
C17 0.042(2) 0.039(2) 0.0266(18) 0.0088(15) 0.0126(15) 0.0270(17)
C18 0.0256(17) 0.0253(16) 0.0218(16) 0.0059(13) 0.0034(13) 0.0118(13)
C19 0.0254(16) 0.0196(15) 0.0163(15) 0.0029(12) 0.0023(12) 0.0099(13)
C20 0.0226(18) 0.0268(18) 0.060(3) -0.0015(17) 0.0081(16) 0.0034(14)
C21 0.055(3) 0.034(2) 0.096(4) 0.023(2) 0.047(3) 0.016(2)
C36 0.0230(17) 0.0146(15) 0.042(2) 0.0022(14) 0.0121(14) 0.0020(13)
C37 0.0239(16) 0.0139(14) 0.0262(16) 0.0024(12) 0.0062(13) 0.0056(12)
C38 0.039(2) 0.0233(17) 0.0295(18) 0.0077(14) 0.0120(15) 0.0128(15)
C39 0.049(2) 0.0304(19) 0.0219(17) 0.0054(14) 0.0006(15) 0.0196(17)
C40 0.0275(17) 0.0286(17) 0.0256(17) -0.0027(14) -0.0074(13) 0.0151(14)
C41 0.0206(15) 0.0186(15) 0.0210(15) -0.0048(12) -0.0017(12) 0.0080(12)
C42 0.0228(15) 0.0125(14) 0.0187(15) -0.0043(11) -0.0011(12) 0.0060(12)
C45 0.0170(15) 0.0274(17) 0.0321(18) 0.0022(14) 0.0022(13) 0.0049(13)
C46 0.0317(19) 0.0319(19) 0.046(2) -0.0094(16) -0.0056(16) 0.0088(15)
N1 0.0247(14) 0.0296(15) 0.0201(14) -0.0092(11) -0.0036(11) 0.0112(12)
N2 0.0208(14) 0.0303(15) 0.0345(16) -0.0075(12) 0.0020(11) 0.0089(12)
N3 0.0224(14) 0.0253(14) 0.0351(16) -0.0105(12) -0.0079(12) 0.0105(11)
N6 0.0142(12) 0.0166(13) 0.0386(16) -0.0028(12) 0.0021(11) 0.0038(10)
O1 0.0348(13) 0.0236(12) 0.0220(12) -0.0076(9) -0.0078(9) 0.0083(10)
O2 0.0181(10) 0.0243(11) 0.0146(10) -0.0028(8) 0.0019(8) 0.0061(9)
O4 0.0191(11) 0.0260(12) 0.0351(13) 0.0030(10) 0.0032(9) 0.0084(9)
O6 0.0197(8) 0.0183(8) 0.0154(8) 0.0034(6) -0.0032(6) 0.0071(6)
O7 0.0177(11) 0.0259(11) 0.0257(12) -0.0033(9) 0.0003(9) 0.0091(9)
C6A 0.0314(17) 0.0228(12) 0.0283(13) -0.0061(10) -0.0081(11) 0.0136(11)
C1A 0.0314(17) 0.0228(12) 0.0283(13) -0.0061(10) -0.0081(11) 0.0136(11)
C2A 0.042(5) 0.0215(19) 0.031(2) 0.0008(16) -0.017(3) 0.017(3)
C3A 0.062(5) 0.022(2) 0.044(2) 0.0107(19) -0.028(3) 0.007(3)
C4A 0.070(6) 0.017(2) 0.050(3) 0.0049(19) -0.030(3) 0.002(3)
C5A 0.052(3) 0.025(2) 0.036(2) -0.0080(16) -0.0176(18) 0.011(2)
O3A 0.047(4) 0.028(3) 0.019(3) 0.007(2) -0.006(3) -0.004(3)
C22A 0.037(6) 0.035(6) 0.030(4) 0.015(4) -0.013(4) -0.014(5)
C23A 0.059(6) 0.059(6) 0.038(5) 0.005(4) 0.007(4) -0.010(5)
C6B 0.0314(17) 0.0228(12) 0.0283(13) -0.0061(10) -0.0081(11) 0.0136(11)
C1B 0.0314(17) 0.0228(12) 0.0283(13) -0.0061(10) -0.0081(11) 0.0136(11)
C2B 0.042(5) 0.0215(19) 0.031(2) 0.0008(16) -0.017(3) 0.017(3)
C3B 0.062(5) 0.022(2) 0.044(2) 0.0107(19) -0.028(3) 0.007(3)
C4B 0.070(6) 0.017(2) 0.050(3) 0.0049(19) -0.030(3) 0.002(3)
C5B 0.052(3) 0.025(2) 0.036(2) -0.0080(16) -0.0176(18) 0.011(2)
O3B 0.031(3) 0.028(3) 0.021(2) 0.0062(18) 0.002(2) 0.003(2)
C22B 0.034(6) 0.026(4) 0.028(4) 0.006(3) -0.005(4) -0.010(5)
C23B 0.078(6) 0.034(4) 0.047(5) 0.002(4) -0.014(4) 0.023(4)
O5A 0.0197(8) 0.0183(8) 0.0154(8) 0.0034(6) -0.0032(6) 0.0071(6)
C24A 0.0159(16) 0.0181(16) 0.017(3) 0.0052(17) -0.0070(17) 0.0050(13)
C25A 0.031(2) 0.022(2) 0.015(3) 0.000(2) -0.011(2) 0.0077(17)
C26A 0.043(3) 0.020(2) 0.030(2) 0.001(2) -0.003(3) -0.0037(19)
C27A 0.036(3) 0.018(2) 0.034(2) 0.007(2) -0.005(2) -0.0077(19)
C28A 0.034(2) 0.023(2) 0.030(3) 0.005(2) 0.005(2) 0.0026(19)
C29A 0.022(2) 0.015(2) 0.018(3) -0.001(2) 0.006(2) 0.0069(16)
O8A 0.0385(18) 0.022(2) 0.021(2) -0.0040(14) 0.0046(17) 0.0042(17)
C30A 0.022(2) 0.019(3) 0.019(3) 0.000(2) 0.010(2) 0.007(2)
N4A 0.020(3) 0.019(3) 0.025(4) 0.000(3) -0.007(3) 0.005(2)
N5A 0.009(3) 0.016(3) 0.019(3) 0.000(2) 0.003(2) -0.002(2)
C31A 0.021(4) 0.025(4) 0.012(3) 0.002(3) 0.003(3) 0.000(3)
C32A 0.022(4) 0.022(4) 0.021(4) 0.003(3) -0.005(3) 0.005(3)
C33A 0.005(3) 0.024(4) 0.033(4) -0.006(3) 0.001(3) -0.004(3)
C34A 0.007(2) 0.021(3) 0.044(4) -0.002(2) 0.006(2) -0.0038(19)
C35A 0.020(5) 0.013(5) 0.038(4) -0.005(3) 0.002(3) 0.005(4)
C47A 0.034(3) 0.025(3) 0.033(3) -0.007(2) 0.008(2) -0.0011(19)
C48A 0.056(4) 0.042(3) 0.045(3) -0.001(3) 0.017(3) 0.013(3)
O5B 0.0197(8) 0.0183(8) 0.0154(8) 0.0034(6) -0.0032(6) 0.0071(6)
C24B 0.0159(16) 0.0181(16) 0.017(3) 0.0052(17) -0.0070(17) 0.0050(13)
C25B 0.031(2) 0.022(2) 0.015(3) 0.000(2) -0.011(2) 0.0077(17)
C26B 0.043(3) 0.020(2) 0.030(2) 0.001(2) -0.003(3) -0.0037(19)
C27B 0.036(3) 0.018(2) 0.034(2) 0.007(2) -0.005(2) -0.0077(19)
C28B 0.034(2) 0.023(2) 0.030(3) 0.005(2) 0.005(2) 0.0026(19)
C29B 0.022(2) 0.015(2) 0.018(3) -0.001(2) 0.006(2) 0.0069(16)
O8B 0.0385(18) 0.022(2) 0.021(2) -0.0040(14) 0.0046(17) 0.0042(17)
C30B 0.022(2) 0.019(3) 0.019(3) 0.000(2) 0.010(2) 0.007(2)
N4B 0.010(3) 0.033(3) 0.009(2) 0.004(2) 0.003(2) 0.007(2)
N5B 0.012(3) 0.018(3) 0.020(3) 0.003(2) 0.001(2) 0.004(2)
C31B 0.030(4) 0.027(4) 0.008(3) 0.000(2) 0.001(2) 0.013(3)
C32B 0.026(4) 0.024(4) 0.010(3) 0.001(2) -0.002(3) 0.005(3)
C33B 0.012(3) 0.024(4) 0.030(4) -0.006(3) -0.009(3) 0.001(3)
C34B 0.007(2) 0.021(3) 0.044(4) -0.002(2) 0.006(2) -0.0038(19)
C35B 0.013(5) 0.039(6) 0.052(4) -0.003(4) 0.010(3) 0.009(4)
C47B 0.034(3) 0.025(3) 0.033(3) -0.007(2) 0.008(2) -0.0011(19)
C48B 0.056(4) 0.042(3) 0.045(3) -0.001(3) 0.017(3) 0.013(3)

loop_
_atom_type_symbol
_atom_type_description
_atom_type_scat_dispersion_real
_atom_type_scat_dispersion_imag
_atom_type_scat_source
C C 0.0033 0.0016 'International Tables Vol C Tables 4.2.6.8 and 6.1.1.4'
H H 0.0000 0.0000 'International Tables Vol C Tables 4.2.6.8 and 6.1.1.4'
Cl Cl 0.1484 0.1585 'International Tables Vol C Tables 4.2.6.8 and 6.1.1.4'
Fe Fe 0.3463 0.8444 'International Tables Vol C Tables 4.2.6.8 and 6.1.1.4'
N N 0.0061 0.0033 'International Tables Vol C Tables 4.2.6.8 and 6.1.1.4'
O O 0.0106 0.0060 'International Tables Vol C Tables 4.2.6.8 and 6.1.1.4'

loop_
_geom_angle_atom_site_label_1
_geom_angle_atom_site_label_2
_geom_angle_atom_site_label_3
_geom_angle
N1 Fe1 Cl1 93.16(7)
N1 Fe1 N2 78.79(10)
N1 Fe1 N3 162.29(11)
N2 Fe1 Cl1 87.97(7)
N3 Fe1 Cl1 93.19(7)
N3 Fe1 N2 84.93(10)
O1 Fe1 Cl1 89.52(7)
O1 Fe1 N1 88.42(10)
O1 Fe1 N2 166.80(9)
O1 Fe1 N3 108.15(10)
O1 Fe1 O2 90.58(9)
O2 Fe1 Cl1 176.91(6)
O2 Fe1 N1 89.93(9)
O2 Fe1 N2 92.63(9)
O2 Fe1 N3 83.84(9)
N6 Fe2 Cl2 92.97(6)
N6 Fe2 N5A 77.50(9)
N6 Fe2 N4B 166.57(9)
N6 Fe2 N5B 90.57(9)
O6 Fe2 Cl2 176.28(6)
O6 Fe2 N6 83.77(8)
O6 Fe2 N4A 88.81(10)
O6 Fe2 N5A 93.51(9)
O6 Fe2 N4B 90.04(9)
O6 Fe2 N5B 94.08(9)
O5A Fe2 Cl2 84.53(5)
O5A Fe2 N6 113.60(8)
O5A Fe2 O6 95.11(8)
O5A Fe2 N4A 92.77(7)
O5A Fe2 N5A 166.62(12)
N4A Fe2 Cl2 94.91(8)
N4A Fe2 N6 153.09(9)
N4A Fe2 N5A 77.18(7)
N5A Fe2 Cl2 87.52(7)
O5B Fe2 Cl2 91.47(5)
O5B Fe2 N6 106.87(8)
O5B Fe2 O6 87.77(7)
O5B Fe2 N4B 84.70(6)
O5B Fe2 N5B 162.56(10)
N4B Fe2 Cl2 93.52(7)
N5B Fe2 Cl2 87.73(7)
N5B Fe2 N4B 77.97(7)
N1 C7 H7A 117.3
N1 C7 H7B 117.8
N1 C7 C6A 125.5(5)
N1 C7 C6B 124.4(5)
C6A C7 H7A 117.3
C6B C7 H7B 117.8
H8A C8 H8B 108.5
C9 C8 H8A 110.2
C9 C8 H8B 110.2
N1 C8 H8A 110.2
N1 C8 H8B 110.2
N1 C8 C9 107.5(3)
C8 C9 H9A 110.0
C8 C9 H9B 110.0
H9A C9 H9B 108.4
N2 C9 C8 108.5(2)
N2 C9 H9A 110.0
N2 C9 H9B 110.0
H10A C10 H10B 107.7
C11 C10 H10A 108.8
C11 C10 H10B 108.8
N2 C10 H10A 108.8
N2 C10 H10B 108.8
N2 C10 C11 113.6(3)
C10 C11 H11A 108.3
C10 C11 H11B 108.3
C10 C11 C12 116.0(3)
H11A C11 H11B 107.4
C12 C11 H11A 108.3
C12 C11 H11B 108.3
C11 C12 H12A 109.6
C11 C12 H12B 109.6
H12A C12 H12B 108.1
N3 C12 C11 110.2(3)
N3 C12 H12A 109.6
N3 C12 H12B 109.6
C14 C13 H13 117.3
N3 C13 H13 117.3
N3 C13 C14 125.5(3)
C15 C14 C13 118.5(3)
C19 C14 C13 120.6(3)
C19 C14 C15 120.8(3)
C14 C15 H15 119.7
C16 C15 C14 120.7(3)
C16 C15 H15 119.7
C15 C16 H16 120.2
C15 C16 C17 119.6(3)
C17 C16 H16 120.2
C16 C17 H17 119.4
C16 C17 C18 121.2(3)
C18 C17 H17 119.4
C17 C18 C19 120.9(3)
O4 C18 C17 118.4(3)
O4 C18 C19 120.6(3)
C18 C19 C14 116.8(3)
O2 C19 C14 122.7(3)
O2 C19 C18 120.5(3)
H20A C20 H20B 107.8
C21 C20 H20A 109.0
C21 C20 H20B 109.0
O4 C20 H20A 109.0
O4 C20 H20B 109.0
O4 C20 C21 112.9(3)
C20 C21 H21A 109.5
C20 C21 H21B 109.5
C20 C21 H21C 109.5
H21A C21 H21B 109.5
H21A C21 H21C 109.5
H21B C21 H21C 109.5
C37 C36 H36 117.1
N6 C36 H36 117.1
N6 C36 C37 125.9(2)
C38 C37 C36 118.3(3)
C38 C37 C42 121.1(3)
C42 C37 C36 120.4(3)
C37 C38 H38 119.9
C39 C38 C37 120.3(3)
C39 C38 H38 119.9
C38 C39 H39 120.2
C38 C39 C40 119.6(3)
C40 C39 H39 120.2
C39 C40 H40 119.5
C41 C40 C39 121.1(3)
C41 C40 H40 119.5
C40 C41 C42 121.0(3)
C40 C41 O7 118.2(3)
O7 C41 C42 120.8(3)
C41 C42 C37 116.8(3)
O6 C42 C37 122.5(3)
O6 C42 C41 120.6(3)
H45A C45 H45B 107.7
C46 C45 H45A 108.9
C46 C45 H45B 108.9
O7 C45 H45A 108.9
O7 C45 H45B 108.9
O7 C45 C46 113.2(2)
C45 C46 H46A 109.5
C45 C46 H46B 109.5
C45 C46 H46C 109.5
H46A C46 H46B 109.5
H46A C46 H46C 109.5
H46B C46 H46C 109.5
C7 N1 Fe1 125.4(2)
C7 N1 C8 120.5(3)
C8 N1 Fe1 113.9(2)
Fe1 N2 H2 106.0
C9 N2 Fe1 108.6(2)
C9 N2 H2 106.0
C10 N2 Fe1 118.2(2)
C10 N2 C9 111.1(2)
C10 N2 H2 106.0
C12 N3 Fe1 119.6(2)
C13 N3 Fe1 121.4(2)
C13 N3 C12 119.0(3)
C36 N6 Fe2 122.10(16)
C36 N6 C35A 112.7(2)
C36 N6 C35B 123.2(2)
C35A N6 Fe2 125.08(16)
C35B N6 Fe2 114.46(15)
C1A O1 Fe1 125.7(4)
C1B O1 Fe1 132.3(4)
C19 O2 Fe1 119.08(17)
C18 O4 C20 114.6(2)
C42 O6 Fe2 120.15(17)
C41 O7 C45 114.9(2)
C1A C6A C7 120.9(8)
C1A C6A C5A 120.0
C5A C6A C7 118.6(8)
O1 C1A C6A 126.0(7)
O1 C1A C2A 113.8(7)
C2A C1A C6A 120.0
C3A C2A C1A 120.0
O3A C2A C1A 114.1(6)
O3A C2A C3A 125.9(6)
C2A C3A H3A 120.0
C4A C3A C2A 120.0
C4A C3A H3A 120.0
C3A C4A H4A 120.0
C3A C4A C5A 120.0
C5A C4A H4A 120.0
C6A C5A H5AA 120.0
C4A C5A C6A 120.0
C4A C5A H5AA 120.0
C2A O3A C22A 119.7(6)
O3A C22A H22A 109.5
O3A C22A H22B 109.5
O3A C22A C23A 110.5(6)
H22A C22A H22B 108.1
C23A C22A H22A 109.5
C23A C22A H22B 109.5
C22A C23A H23A 109.5
C22A C23A H23B 109.5
C22A C23A H23C 109.5
H23A C23A H23B 109.5
H23A C23A H23C 109.5
H23B C23A H23C 109.5
C1B C6B C7 126.5(7)
C1B C6B C5B 120.0
C5B C6B C7 113.4(7)
O1 C1B C6B 119.7(6)
O1 C1B C2B 120.3(6)
C6B C1B C2B 120.0
C3B C2B C1B 120.0
O3B C2B C1B 118.5(5)
O3B C2B C3B 121.5(5)
C2B C3B H3B 120.0
C4B C3B C2B 120.0
C4B C3B H3B 120.0
C3B C4B H4B 120.0
C3B C4B C5B 120.0
C5B C4B H4B 120.0
C6B C5B H5BA 120.0
C4B C5B C6B 120.0
C4B C5B H5BA 120.0
C2B O3B C22B 119.3(5)
O3B C22B H22C 109.3
O3B C22B H22D 109.3
O3B C22B C23B 111.8(5)
H22C C22B H22D 107.9
C23B C22B H22C 109.3
C23B C22B H22D 109.3
C22B C23B H23D 109.5
C22B C23B H23E 109.5
C22B C23B H23F 109.5
H23D C23B H23E 109.5
H23D C23B H23F 109.5
H23E C23B H23F 109.5
C24A O5A Fe2 131.26(7)
O5A C24A C25A 118.4
O5A C24A C29A 123.3
C25A C24A C29A 118.2
C26A C25A C24A 121.1
C26A C25A O8A 119.5
O8A C25A C24A 119.3
C25A C26A H26A 119.4
C25A C26A C27A 121.1
C27A C26A H26A 119.4
C26A C27A H27A 120.6
C28A C27A C26A 118.7
C28A C27A H27A 120.6
C27A C28A H28A 118.3
C27A C28A C29A 123.4
C29A C28A H28A 118.3
C24A C29A C30A 121.9
C28A C29A C24A 117.4
C28A C29A C30A 120.7
C25A O8A C47A 120.1
C29A C30A H30A 116.7
N4A C30A C29A 126.6
N4A C30A H30A 116.7
C30A N4A Fe2 122.6
C30A N4A C31A 119.2
C31A N4A Fe2 118.1
Fe2 N5A H5A 106.0
C32A N5A Fe2 106.2
C32A N5A H5A 106.0
C32A N5A C33A 109.9
C33A N5A Fe2 121.6
C33A N5A H5A 106.0
N4A C31A H31A 110.5
N4A C31A H31B 110.5
N4A C31A C32A 106.2
H31A C31A H31B 108.7
C32A C31A H31A 110.5
C32A C31A H31B 110.5
N5A C32A C31A 108.6
N5A C32A H32A 110.0
N5A C32A H32B 110.0
C31A C32A H32A 110.0
C31A C32A H32B 110.0
H32A C32A H32B 108.3
N5A C33A H33A 108.7
N5A C33A H33B 108.7
N5A C33A C34A 114.3
H33A C33A H33B 107.6
C34A C33A H33A 108.7
C34A C33A H33B 108.7
C33A C34A H34A 109.0
C33A C34A H34B 109.0
H34A C34A H34B 107.8
C35A C34A C33A 113.1
C35A C34A H34A 109.0
C35A C34A H34B 109.0
N6 C35A C34A 107.63(15)
N6 C35A H35A 110.2
N6 C35A H35B 110.2
C34A C35A H35A 110.2
C34A C35A H35B 110.2
H35A C35A H35B 108.5
O8A C47A H47A 110.2
O8A C47A H47B 110.2
O8A C47A C48A 107.4
H47A C47A H47B 108.5
C48A C47A H47A 110.2
C48A C47A H47B 110.2
C47A C48A H48A 109.5
C47A C48A H48B 109.5
C47A C48A H48C 109.5
H48A C48A H48B 109.5
H48A C48A H48C 109.5
H48B C48A H48C 109.5
C24B O5B Fe2 133.50(6)
O5B C24B C25B 118.4
O5B C24B C29B 123.3
C25B C24B C29B 118.2
C26B C25B C24B 121.1
C26B C25B O8B 119.5
O8B C25B C24B 119.3
C25B C26B H26B 119.4
C25B C26B C27B 121.1
C27B C26B H26B 119.4
C26B C27B H27B 120.6
C28B C27B C26B 118.8
C28B C27B H27B 120.6
C27B C28B H28B 118.3
C27B C28B C29B 123.4
C29B C28B H28B 118.3
C24B C29B C30B 121.9
C28B C29B C24B 117.4
C28B C29B C30B 120.7
C25B O8B C47B 121.4
C29B C30B H30B 116.8
N4B C30B C29B 126.4
N4B C30B H30B 116.8
C30B N4B Fe2 126.7
C30B N4B C31B 120.8
C31B N4B Fe2 112.6
Fe2 N5B H5B 105.7
C32B N5B Fe2 111.1
C32B N5B H5B 105.7
C32B N5B C33B 111.0
C33B N5B Fe2 116.6
C33B N5B H5B 105.7
N4B C31B H31C 110.3
N4B C31B H31D 110.3
N4B C31B C32B 106.9
H31C C31B H31D 108.6
C32B C31B H31C 110.3
C32B C31B H31D 110.3
N5B C32B C31B 108.7
N5B C32B H32C 110.0
N5B C32B H32D 110.0
C31B C32B H32C 110.0
C31B C32B H32D 110.0
H32C C32B H32D 108.3
N5B C33B H33C 108.8
N5B C33B H33D 108.8
N5B C33B C34B 113.9
H33C C33B H33D 107.7
C34B C33B H33C 108.8
C34B C33B H33D 108.8
C33B C34B H34C 107.9
C33B C34B H34D 107.9
H34C C34B H34D 107.2
C35B C34B C33B 117.7
C35B C34B H34C 107.9
C35B C34B H34D 107.9
N6 C35B C34B 114.12(15)
N6 C35B H35C 108.7
N6 C35B H35D 108.7
C34B C35B H35C 108.7
C34B C35B H35D 108.7
H35C C35B H35D 107.6
O8B C47B H47C 109.5
O8B C47B H47D 109.5
O8B C47B C48B 110.8
H47C C47B H47D 108.1
C48B C47B H47C 109.5
C48B C47B H47D 109.5
C47B C48B H48D 109.5
C47B C48B H48E 109.5
C47B C48B H48F 109.5
H48D C48B H48E 109.5
H48D C48B H48F 109.5
H48E C48B H48F 109.5

loop_
_geom_bond_atom_site_label_1
_geom_bond_atom_site_label_2
_geom_bond_distance
Fe1 Cl1 2.4031(9)
Fe1 N1 2.085(2)
Fe1 N2 2.197(3)
Fe1 N3 2.107(3)
Fe1 O1 1.914(2)
Fe1 O2 1.9688(19)
Fe2 Cl2 2.3906(8)
Fe2 N6 2.111(2)
Fe2 O6 1.9737(19)
Fe2 O5A 1.8186(18)
Fe2 N4A 2.033(2)
Fe2 N5A 2.2872(18)
Fe2 O5B 1.9621(16)
Fe2 N4B 2.1567(19)
Fe2 N5B 2.1526(17)
C7 H7A 0.9500
C7 H7B 0.9500
C7 N1 1.282(4)
C7 C6A 1.460(4)
C7 C6B 1.461(4)
C8 H8A 0.9900
C8 H8B 0.9900
C8 C9 1.512(5)
C8 N1 1.456(4)
C9 H9A 0.9900
C9 H9B 0.9900
C9 N2 1.484(4)
C10 H10A 0.9900
C10 H10B 0.9900
C10 C11 1.517(5)
C10 N2 1.479(4)
C11 H11A 0.9900
C11 H11B 0.9900
C11 C12 1.529(5)
C12 H12A 0.9900
C12 H12B 0.9900
C12 N3 1.461(4)
C13 H13 0.9500
C13 C14 1.444(4)
C13 N3 1.284(4)
C14 C15 1.411(4)
C14 C19 1.411(4)
C15 H15 0.9500
C15 C16 1.359(5)
C16 H16 0.9500
C16 C17 1.380(5)
C17 H17 0.9500
C17 C18 1.389(4)
C18 C19 1.408(4)
C18 O4 1.386(4)
C19 O2 1.320(3)
C20 H20A 0.9900
C20 H20B 0.9900
C20 C21 1.497(5)
C20 O4 1.441(4)
C21 H21A 0.9800
C21 H21B 0.9800
C21 H21C 0.9800
C36 H36 0.9500
C36 C37 1.442(4)
C36 N6 1.2813(9)
C37 C38 1.406(4)
C37 C42 1.416(4)
C38 H38 0.9500
C38 C39 1.367(5)
C39 H39 0.9500
C39 C40 1.391(5)
C40 H40 0.9500
C40 C41 1.384(4)
C41 C42 1.410(4)
C41 O7 1.386(3)
C42 O6 1.319(3)
C45 H45A 0.9900
C45 H45B 0.9900
C45 C46 1.4993(9)
C45 O7 1.4352(9)
C46 H46A 0.9800
C46 H46B 0.9800
C46 H46C 0.9800
N2 H2 1.0000
N6 C35A 1.4705
N6 C35B 1.4709
O1 C1A 1.319(7)
O1 C1B 1.361(6)
C6A C1A 1.3900
C6A C5A 1.3900
C1A C2A 1.3900
C2A C3A 1.3900
C2A O3A 1.348(7)
C3A H3A 0.9500
C3A C4A 1.3900
C4A H4A 0.9500
C4A C5A 1.3900
C5A H5AA 0.9500
O3A C22A 1.4347(9)
C22A H22A 0.9900
C22A H22B 0.9900
C22A C23A 1.4991(9)
C23A H23A 0.9800
C23A H23B 0.9800
C23A H23C 0.9800
C6B C1B 1.3900
C6B C5B 1.3900
C1B C2B 1.3900
C2B C3B 1.3900
C2B O3B 1.392(6)
C3B H3B 0.9500
C3B C4B 1.3900
C4B H4B 0.9500
C4B C5B 1.3900
C5B H5BA 0.9500
O3B C22B 1.4346(9)
C22B H22C 0.9900
C22B H22D 0.9900
C22B C23B 1.4991(9)
C23B H23D 0.9800
C23B H23E 0.9800
C23B H23F 0.9800
O5A C24A 1.3069
C24A C25A 1.4163
C24A C29A 1.4245
C25A C26A 1.3622
C25A O8A 1.3844
C26A H26A 0.9500
C26A C27A 1.3911
C27A H27A 0.9500
C27A C28A 1.3481
C28A H28A 0.9500
C28A C29A 1.4114
C29A C30A 1.4416
O8A C47A 1.4341
C30A H30A 0.9500
C30A N4A 1.2808
N4A C31A 1.4703
N5A H5A 1.0000
N5A C32A 1.4725
N5A C33A 1.4729
C31A H31A 0.9900
C31A H31B 0.9900
C31A C32A 1.5121
C32A H32A 0.9900
C32A H32B 0.9900
C33A H33A 0.9900
C33A H33B 0.9900
C33A C34A 1.5124
C34A H34A 0.9900
C34A H34B 0.9900
C34A C35A 1.5123
C35A H35A 0.9900
C35A H35B 0.9900
C47A H47A 0.9900
C47A H47B 0.9900
C47A C48A 1.4992
C48A H48A 0.9800
C48A H48B 0.9800
C48A H48C 0.9800
O5B C24B 1.3071
C24B C25B 1.4166
C24B C29B 1.4239
C25B C26B 1.3620
C25B O8B 1.3844
C26B H26B 0.9500
C26B C27B 1.3908
C27B H27B 0.9500
C27B C28B 1.3485
C28B H28B 0.9500
C28B C29B 1.4116
C29B C30B 1.4410
O8B C47B 1.4345
C30B H30B 0.9500
C30B N4B 1.2810
N4B C31B 1.4706
N5B H5B 1.0000
N5B C32B 1.4728
N5B C33B 1.4729
C31B H31C 0.9900
C31B H31D 0.9900
C31B C32B 1.5122
C32B H32C 0.9900
C32B H32D 0.9900
C33B H33C 0.9900
C33B H33D 0.9900
C33B C34B 1.5124
C34B H34C 0.9900
C34B H34D 0.9900
C34B C35B 1.5123
C35B H35C 0.9900
C35B H35D 0.9900
C47B H47C 0.9900
C47B H47D 0.9900
C47B C48B 1.4991
C48B H48D 0.9800
C48B H48E 0.9800
C48B H48F 0.9800

loop_
_geom_hbond_atom_site_label_D
_geom_hbond_atom_site_label_H
_geom_hbond_atom_site_label_A
_geom_hbond_distance_DH
_geom_hbond_distance_HA
_geom_hbond_distance_DA
_geom_hbond_angle_DHA
_geom_hbond_site_symmetry_A
_geom_hbond_publ_flag
N2 H2 Cl2 1.00 2.56 3.345(3) 134.8 1_565 yes
N5A H5A Cl1 1.00 2.44 3.248(3) 137.0 . yes
N5B H5B Cl1 1.00 2.52 3.360(2) 141.1 . yes

loop_
_geom_torsion_atom_site_label_1
_geom_torsion_atom_site_label_2
_geom_torsion_atom_site_label_3
_geom_torsion_atom_site_label_4
_geom_torsion
Fe1 O1 C1A C6A -35.1(6)
Fe1 O1 C1A C2A 150.4(4)
Fe1 O1 C1B C6B -12.8(6)
Fe1 O1 C1B C2B 166.5(4)
Fe2 N6 C35A C34A -75.12(19)
Fe2 N6 C35B C34B -61.32(17)
Fe2 O5A C24A C25A -173.92(7)
Fe2 O5A C24A C29A 7.65(7)
Fe2 N4A C31A C32A -37.03(6)
Fe2 N5A C32A C31A -44.3
Fe2 N5A C33A C34A 57.29(6)
Fe2 O5B C24B C25B -164.09(7)
Fe2 O5B C24B C29B 17.53(7)
Fe2 N4B C31B C32B -39.1
Fe2 N5B C32B C31B -41.5
Fe2 N5B C33B C34B 54.64(5)
Cl2 Fe2 O5A C24A 87.69(6)
C7 C6A C1A O1 13.7(9)
C7 C6A C1A C2A -172.2(12)
C7 C6A C5A C4A 172.4(12)
C7 C6B C1B O1 -4.5(9)
C7 C6B C1B C2B 176.3(12)
C7 C6B C5B C4B -176.7(11)
C8 C9 N2 Fe1 40.3(3)
C8 C9 N2 C10 172.0(3)
C9 C8 N1 Fe1 40.2(3)
C9 C8 N1 C7 -134.9(3)
C10 C11 C12 N3 -66.7(4)
C11 C10 N2 Fe1 -57.1(3)
C11 C10 N2 C9 176.4(3)
C11 C12 N3 Fe1 67.0(3)
C11 C12 N3 C13 -113.6(3)
C13 C14 C15 C16 178.0(3)
C13 C14 C19 C18 -179.3(3)
C13 C14 C19 O2 -1.5(5)
C14 C13 N3 Fe1 -9.4(5)
C14 C13 N3 C12 171.1(3)
C14 C15 C16 C17 0.6(6)
C14 C19 O2 Fe1 47.0(3)
C15 C14 C19 C18 -3.6(4)
C15 C14 C19 O2 174.2(3)
C15 C16 C17 C18 -1.9(5)
C16 C17 C18 C19 0.4(5)
C16 C17 C18 O4 -177.9(3)
C17 C18 C19 C14 2.4(4)
C17 C18 C19 O2 -175.5(3)
C17 C18 O4 C20 -116.7(3)
C18 C19 O2 Fe1 -135.2(2)
C19 C14 C15 C16 2.2(5)
C19 C18 O4 C20 65.1(4)
C21 C20 O4 C18 59.5(4)
C36 C37 C38 C39 -178.5(3)
C36 C37 C42 C41 179.6(3)
C36 C37 C42 O6 2.4(4)
C36 N6 C35A C34A 109.0(2)
C36 N6 C35B C34B 112.6(3)
C37 C36 N6 Fe2 8.2(4)
C37 C36 N6 C35A -175.8(3)
C37 C36 N6 C35B -165.3(3)
C37 C38 C39 C40 -0.1(5)
C37 C42 O6 Fe2 -46.7(3)
C38 C37 C42 C41 3.9(4)
C38 C37 C42 O6 -173.3(3)
C38 C39 C40 C41 1.6(5)
C39 C40 C41 C42 -0.3(5)
C39 C40 C41 O7 176.8(3)
C40 C41 C42 C37 -2.4(4)
C40 C41 C42 O6 174.9(3)
C40 C41 O7 C45 118.3(3)
C41 C42 O6 Fe2 136.2(2)
C42 C37 C38 C39 -2.8(5)
C42 C41 O7 C45 -64.6(3)
C46 C45 O7 C41 -60.5(3)
N1 C7 C6A C1A 2.0(13)
N1 C7 C6A C5A -170.3(4)
N1 C7 C6B C1B 6.0(13)
N1 C7 C6B C5B -177.5(3)
N1 C8 C9 N2 -52.7(3)
N2 C10 C11 C12 63.5(4)
N3 C13 C14 C15 166.3(3)
N3 C13 C14 C19 -17.9(5)
N6 Fe2 O5A C24A 178.55(6)
N6 C36 C37 C38 -166.8(3)
N6 C36 C37 C42 17.4(5)
O1 C1A C2A C3A 174.8(7)
O1 C1A C2A O3A -5.2(9)
O1 C1B C2B C3B -179.3(7)
O1 C1B C2B O3B 3.5(9)
O4 C18 C19 C14 -179.5(3)
O4 C18 C19 O2 2.7(4)
O6 Fe2 O5A C24A -96.03(8)
O7 C41 C42 C37 -179.4(2)
O7 C41 C42 O6 -2.1(4)
C6A C7 N1 Fe1 4.1(9)
C6A C7 N1 C8 178.7(8)
C6A C1A C2A C3A 0.0
C6A C1A C2A O3A 179.9(7)
C1A C6A C5A C4A 0.0
C1A C2A C3A C4A 0.0
C1A C2A O3A C22A 179.6(7)
C2A C3A C4A C5A 0.0
C2A O3A C22A C23A -80.5(11)
C3A C2A O3A C22A -0.4(10)
C3A C4A C5A C6A 0.0
C5A C6A C1A O1 -174.1(8)
C5A C6A C1A C2A 0.0
O3A C2A C3A C4A -179.9(8)
C6B C7 N1 Fe1 7.9(8)
C6B C7 N1 C8 -177.6(8)
C6B C1B C2B C3B 0.0
C6B C1B C2B O3B -177.2(6)
C1B C6B C5B C4B 0.0
C1B C2B C3B C4B 0.0
C1B C2B O3B C22B -149.8(6)
C2B C3B C4B C5B 0.0
C2B O3B C22B C23B 69.3(8)
C3B C2B O3B C22B 33.1(7)
C3B C4B C5B C6B 0.0
C5B C6B C1B O1 179.3(7)
C5B C6B C1B C2B 0.0
O3B C2B C3B C4B 177.1(6)
O5A C24A C25A C26A 179.2
O5A C24A C25A O8A 1.7
O5A C24A C29A C28A -179.3
O5A C24A C29A C30A 2.9
C24A C25A C26A C27A 0.1
C24A C25A O8A C47A 165.1
C24A C29A C30A N4A -13.8
C25A C24A C29A C28A 2.3
C25A C24A C29A C30A -175.6
C25A C26A C27A C28A 2.1
C25A O8A C47A C48A -176.2
C26A C25A O8A C47A -12.5
C26A C27A C28A C29A -2.1
C27A C28A C29A C24A -0.1
C27A C28A C29A C30A 177.7
C28A C29A C30A N4A 168.5
C29A C24A C25A C26A -2.3
C29A C24A C25A O8A -179.8
C29A C30A N4A Fe2 12.78(6)
C29A C30A N4A C31A -171.6
O8A C25A C26A C27A 177.6
C30A N4A C31A C32A 147.2
N4A Fe2 O5A C24A -6.97(10)
N4A C31A C32A N5A 53.1
N5A Fe2 O5A C24A 33.9(4)
N5A C33A C34A C35A -62.6
C32A N5A C33A C34A -177.9
C33A N5A C32A C31A -177.6
C33A C34A C35A N6 66.32(13)
O5B C24B C25B C26B 179.2
O5B C24B C25B O8B 1.7
O5B C24B C29B C28B -179.3
O5B C24B C29B C30B 2.8
C24B C25B C26B C27B 0.1
C24B C25B O8B C47B 140.8
C24B C29B C30B N4B -10.6
C25B C24B C29B C28B 2.3
C25B C24B C29B C30B -175.6
C25B C26B C27B C28B 2.0
C25B O8B C47B C48B -66.5
C26B C25B O8B C47B -36.7
C26B C27B C28B C29B -2.0
C27B C28B C29B C24B -0.1
C27B C28B C29B C30B 177.7
C28B C29B C30B N4B 171.6
C29B C24B C25B C26B -2.3
C29B C24B C25B O8B -179.8
C29B C30B N4B Fe2 -0.14(5)
C29B C30B N4B C31B 179.8
O8B C25B C26B C27B 177.6
C30B N4B C31B C32B 141.0
N4B C31B C32B N5B 52.3
N5B C33B C34B C35B -62.9
C32B N5B C33B C34B -176.7
C33B N5B C32B C31B -173.0
C33B C34B C35B N6 67.30(12)
